data_4020579
loop_
_publ_author_name
'Jarugu Narasimha Moorthy'
'Ramalingam Natarajan'
'Paloth Venugopalan'

_publ_section_title
;
 Three-Dimensional Four-Connecting Organic Scaffolds
 with a Twist: Synthesis and Self-Assembly
;
_journal_name_full 'Journal of Organic Chemistry'
_journal_page_first 8568
_journal_page_last 8571
_journal_paper_doi 10.1021/jo051205z
_journal_volume 70
_journal_year 2005
_chemical_formula_sum 'C56 H42 O15 S5'
_chemical_formula_weight 1115.20
_space_group_IT_number 61
_symmetry_cell_setting orthorhombic
_symmetry_space_group_name_Hall '-P 2ac 2ab'
_symmetry_space_group_name_H-M 'P b c a'
_cell_angle_alpha 90.00
_cell_angle_beta 90.00
_cell_angle_gamma 90.00
_cell_formula_units_Z 8
_cell_length_a 13.5422(14)
_cell_length_b 28.132(3)
_cell_length_c 31.458(3)
_cell_measurement_temperature 100(2)
_cell_volume 11985(2)
_diffrn_ambient_temperature 100(2)
_exptl_crystal_density_diffrn 1.236
_cod_database_code 4020579

loop_
_symmetry_equiv_pos_as_xyz
'x, y, z'
'-x+1/2, -y, z+1/2'
'-x, y+1/2, -z+1/2'
'x+1/2, -y+1/2, -z'
'-x, -y, -z'
'x-1/2, y, -z-1/2'
'x, -y-1/2, z-1/2'
'-x-1/2, y-1/2, z'

loop_
_atom_site_label
_atom_site_type_symbol
_atom_site_fract_x
_atom_site_fract_y
_atom_site_fract_z
_atom_site_U_iso_or_equiv
_atom_site_adp_type
_atom_site_occupancy
_atom_site_symmetry_multiplicity
_atom_site_calc_flag
_atom_site_refinement_flags
_atom_site_disorder_assembly
_atom_site_disorder_group
S1 S 1.6240(6) 0.10047(16) -0.05396(19) 0.245(4) Uani 1 1 d D . .
S2 S 0.5029(12) -0.0455(6) 0.3631(7) 0.470(12) Uani 1 1 d D . .
S3 S 0.2137(4) 0.07100(19) 0.01669(19) 0.174(2) Uani 1 1 d D . .
S4 S 0.2795(8) 0.3878(2) -0.0931(3) 0.243(4) Uani 1 1 d D . .
S5 S 1.5769(6) 0.5618(7) 0.3496(7) 0.613(19) Uani 1 1 d D . .
O1 O 0.6558(14) 0.0330(3) 0.3051(4) 0.276(10) Uani 1 1 d . A 1
O2 O 0.6039(7) 0.0874(3) 0.3453(3) 0.124(4) Uani 1 1 d . A 1
H2A H 0.5864 0.0630 0.3586 0.186 Uiso 1 1 calc R A 1
O3 O 1.3026(8) 0.5019(3) 0.3202(3) 0.136(4) Uani 1 1 d . A 1
O4 O 1.3092(6) 0.4418(2) 0.3637(2) 0.089(3) Uani 1 1 d . A 1
H4A H 1.3276 0.4631 0.3807 0.134 Uiso 1 1 calc R A 1
O5 O 1.5391(6) 0.1545(3) 0.0490(3) 0.105(3) Uani 1 1 d . A 1
O6 O 1.4893(5) 0.2004(3) -0.0044(3) 0.086(3) Uani 1 1 d . A 1
H6A H 1.5332 0.1855 -0.0178 0.129 Uiso 1 1 calc R A 1
O7 O 0.5137(6) 0.3491(3) -0.0267(3) 0.104(3) Uani 1 1 d . A 1
O8 O 0.4353(6) 0.3823(3) 0.0272(3) 0.112(3) Uani 1 1 d . A 1
H8B H 0.4024 0.3951 0.0076 0.168 Uiso 1 1 calc R A 1
C1 C 0.7239(6) 0.2331(3) 0.1637(3) 0.035(2) Uani 1 1 d . A 1
C2 C 0.7878(6) 0.2160(3) 0.1946(3) 0.033(2) Uani 1 1 d . A 1
C3 C 0.8861(6) 0.2323(3) 0.1978(3) 0.047(2) Uani 1 1 d . A 1
C4 C 0.9191(6) 0.2652(3) 0.1681(3) 0.038(2) Uani 1 1 d . A 1
C5 C 0.8555(6) 0.2852(3) 0.1375(3) 0.038(2) Uani 1 1 d . A 1
C6 C 0.7570(6) 0.2685(3) 0.1349(3) 0.032(2) Uani 1 1 d . A 1
C7 C 0.7539(6) 0.1796(3) 0.2259(3) 0.037(2) Uani 1 1 d . A 1
C8 C 0.7609(9) 0.1318(3) 0.2183(3) 0.082(4) Uani 1 1 d . A 1
H8A H 0.7908 0.1216 0.1925 0.099 Uiso 1 1 calc R A 1
C9 C 0.7270(10) 0.0978(4) 0.2459(4) 0.102(5) Uani 1 1 d . A 1
H9A H 0.7339 0.0650 0.2392 0.122 Uiso 1 1 calc R A 1
C10 C 0.6829(7) 0.1113(3) 0.2835(3) 0.055(3) Uani 1 1 d . A 1
C11 C 0.6775(6) 0.1578(3) 0.2916(3) 0.049(3) Uani 1 1 d . A 1
H11A H 0.6493 0.1679 0.3177 0.059 Uiso 1 1 calc R A 1
C12 C 0.7111(6) 0.1914(3) 0.2636(3) 0.044(2) Uani 1 1 d . A 1
H12A H 0.7044 0.2241 0.2708 0.053 Uiso 1 1 calc R A 1
C13 C 0.6460(12) 0.0756(4) 0.3117(5) 0.115(5) Uani 1 1 d . A 1
C14 C 0.9516(6) 0.2136(3) 0.2320(3) 0.062(3) Uani 1 1 d . A 1
H14A H 1.0159 0.2296 0.2305 0.093 Uiso 1 1 calc R A 1
H14B H 0.9608 0.1793 0.2281 0.093 Uiso 1 1 calc R A 1
H14C H 0.9214 0.2197 0.2598 0.093 Uiso 1 1 calc R A 1
C15 C 0.8908(6) 0.3240(3) 0.1080(3) 0.044(2) Uani 1 1 d . A 1
H15A H 0.9481 0.3400 0.1206 0.066 Uiso 1 1 calc R A 1
H15B H 0.8376 0.3472 0.1037 0.066 Uiso 1 1 calc R A 1
H15C H 0.9095 0.3101 0.0806 0.066 Uiso 1 1 calc R A 1
C16 C 0.6873(6) 0.2880(3) 0.1032(3) 0.034(2) Uani 1 1 d . A 1
C17 C 0.6074(6) 0.3155(3) 0.1162(3) 0.040(2) Uani 1 1 d . A 1
H17A H 0.5965 0.3206 0.1457 0.048 Uiso 1 1 calc R A 1
C18 C 0.5430(7) 0.3357(3) 0.0867(3) 0.054(3) Uani 1 1 d . A 1
H18A H 0.4870 0.3531 0.0960 0.065 Uiso 1 1 calc R A 1
C19 C 0.5617(6) 0.3300(3) 0.0441(3) 0.046(2) Uani 1 1 d . A 1
C20 C 0.6403(7) 0.3027(3) 0.0306(3) 0.052(3) Uani 1 1 d . A 1
H20A H 0.6506 0.2977 0.0011 0.063 Uiso 1 1 calc R A 1
C21 C 0.7043(6) 0.2825(3) 0.0599(3) 0.052(3) Uani 1 1 d . A 1
H21A H 0.7599 0.2648 0.0504 0.062 Uiso 1 1 calc R A 1
C22 C 0.5001(9) 0.3546(5) 0.0110(5) 0.084(4) Uani 1 1 d . A 1
C23 C 0.6197(6) 0.2147(3) 0.1607(3) 0.046(2) Uani 1 1 d . A 1
H23A H 0.6198 0.1801 0.1645 0.069 Uiso 1 1 calc R A 1
H23B H 0.5924 0.2225 0.1327 0.069 Uiso 1 1 calc R A 1
H23C H 0.5792 0.2294 0.1829 0.069 Uiso 1 1 calc R A 1
C24 C 1.0272(6) 0.2821(3) 0.1686(3) 0.041(2) Uani 1 1 d . A 1
C25 C 1.0583(7) 0.3158(3) 0.1978(3) 0.042(2) Uani 1 1 d . A 1
C26 C 1.1568(6) 0.3294(3) 0.1988(3) 0.036(2) Uani 1 1 d . A 1
C27 C 1.2256(6) 0.3074(3) 0.1705(3) 0.035(2) Uani 1 1 d . A 1
C28 C 1.1919(6) 0.2736(3) 0.1412(3) 0.039(2) Uani 1 1 d . A 1
C29 C 1.0929(6) 0.2607(3) 0.1406(3) 0.035(2) Uani 1 1 d . A 1
C30 C 1.1943(6) 0.3632(3) 0.2317(3) 0.038(2) Uani 1 1 d . A 1
C31 C 1.2071(6) 0.3496(3) 0.2730(3) 0.041(2) Uani 1 1 d . A 1
H31A H 1.1942 0.3175 0.2805 0.050 Uiso 1 1 calc R A 1
C32 C 1.2373(6) 0.3799(3) 0.3038(3) 0.044(2) Uani 1 1 d . A 1
H32A H 1.2434 0.3689 0.3323 0.053 Uiso 1 1 calc R A 1
C33 C 1.2593(7) 0.4266(3) 0.2943(3) 0.047(2) Uani 1 1 d . A 1
C34 C 1.2481(7) 0.4414(3) 0.2521(3) 0.063(3) Uani 1 1 d . A 1
H34A H 1.2627 0.4733 0.2445 0.076 Uiso 1 1 calc R A 1
C35 C 1.2162(7) 0.4100(3) 0.2216(3) 0.059(3) Uani 1 1 d . A 1
H35A H 1.2089 0.4205 0.1931 0.071 Uiso 1 1 calc R A 1
C36 C 1.2922(9) 0.4602(4) 0.3274(4) 0.073(3) Uani 1 1 d . A 1
C37 C 1.3342(5) 0.3219(3) 0.1719(3) 0.051(3) Uani 1 1 d . A 1
H37A H 1.3666 0.3124 0.1454 0.076 Uiso 1 1 calc R A 1
H37B H 1.3667 0.3062 0.1960 0.076 Uiso 1 1 calc R A 1
H37C H 1.3391 0.3564 0.1753 0.076 Uiso 1 1 calc R A 1
C38 C 1.2658(6) 0.2519(3) 0.1116(3) 0.041(2) Uani 1 1 d . A 1
C39 C 1.3256(7) 0.2149(3) 0.1261(3) 0.048(2) Uani 1 1 d . A 1
H39A H 1.3170 0.2038 0.1543 0.057 Uiso 1 1 calc R A 1
C40 C 1.3979(7) 0.1937(4) 0.1006(4) 0.064(3) Uani 1 1 d . A 1
H40A H 1.4384 0.1688 0.1113 0.076 Uiso 1 1 calc R A 1
C41 C 1.4088(7) 0.2097(4) 0.0597(4) 0.058(3) Uani 1 1 d . A 1
C42 C 1.3489(7) 0.2459(4) 0.0442(3) 0.059(3) Uani 1 1 d . A 1
H42A H 1.3562 0.2566 0.0158 0.071 Uiso 1 1 calc R A 1
C43 C 1.2784(6) 0.2666(3) 0.0704(3) 0.048(2) Uani 1 1 d . A 1
H43A H 1.2381 0.2914 0.0595 0.058 Uiso 1 1 calc R A 1
C44 C 1.4853(8) 0.1850(5) 0.0341(5) 0.083(4) Uani 1 1 d . A 1
C45 C 1.0590(6) 0.2241(3) 0.1084(3) 0.045(2) Uani 1 1 d . A 1
H45A H 1.0041 0.2057 0.1204 0.068 Uiso 1 1 calc R A 1
H45B H 1.1138 0.2027 0.1017 0.068 Uiso 1 1 calc R A 1
H45C H 1.0370 0.2402 0.0825 0.068 Uiso 1 1 calc R A 1
C46 C 0.9872(6) 0.3399(3) 0.2276(3) 0.058(3) Uani 1 1 d . A 1
H46A H 0.9194 0.3315 0.2197 0.087 Uiso 1 1 calc R A 1
H46B H 0.9957 0.3745 0.2256 0.087 Uiso 1 1 calc R A 1
H46C H 1.0003 0.3295 0.2568 0.087 Uiso 1 1 calc R A 1
O9 O 1.6180(6) 0.1492(3) -0.0448(3) 0.133(4) Uani 1 1 d . B 2
C47 C 1.593(5) 0.0637(9) -0.0117(8) 0.25(4) Uani 0.51(3) 1 d PD B 2
C48 C 1.714(2) 0.0898(10) -0.0919(10) 0.17(2) Uani 0.51(3) 1 d PD B 2
C47' C 1.597(2) 0.0826(10) -0.1056(5) 0.116(14) Uiso 0.49(3) 1 d PD B 3
C48' C 1.595(2) 0.0506(9) -0.0235(11) 0.097(13) Uiso 0.49(3) 1 d PD B 3
O10 O 0.5036(19) 0.0000(6) 0.3867(7) 0.358(18) Uani 1 1 d . C 4
C49 C 0.6307(12) -0.0365(7) 0.3648(7) 0.28(3) Uani 0.67(3) 1 d PD C 4
C50 C 0.497(4) -0.037(2) 0.3112(6) 0.33(3) Uiso 0.67(3) 1 d PD C 4
C49' C 0.428(2) -0.0400(11) 0.4087(8) 0.068(14) Uiso 0.33(3) 1 d PD C 5
C50' C 0.447(8) 0.002(3) 0.337(4) 0.35(6) Uiso 0.33(3) 1 d PD C 5
O11 O 0.2220(13) 0.1070(5) 0.0617(5) 0.270(8) Uani 1 1 d . D 5
C51 C 0.3230(12) 0.0918(9) -0.0049(7) 0.125(12) Uani 0.62(2) 1 d PD D 5
C52 C 0.281(3) 0.0253(10) 0.0400(11) 0.228(18) Uiso 0.62(2) 1 d PD D 5
C51' C 0.3269(12) 0.0482(10) 0.0000(8) 0.051(10) Uiso 0.38(2) 1 d PD D 7
C52' C 0.183(2) 0.0179(6) 0.0411(8) 0.068(12) Uiso 0.38(2) 1 d PD D 7
O12 O 0.2545(11) 0.4143(8) -0.0645(4) 0.247(10) Uani 1 1 d . E 8
C53 C 0.4006(10) 0.3894(6) -0.1101(6) 0.175(8) Uani 1 1 d D E 8
C54 C 0.2791(12) 0.3381(3) -0.0596(4) 0.144(7) Uani 1 1 d D E 8
O13 O 1.536(2) 0.5372(11) 0.3921(11) 0.94(8) Uani 1 1 d D F 9
C55 C 1.6077(18) 0.5321(5) 0.3032(5) 0.119(9) Uani 0.72(3) 1 d PD F 9
C56 C 1.4615(12) 0.5885(7) 0.3528(8) 0.159(13) Uani 0.72(3) 1 d PD F 9
C55' C 1.543(3) 0.5186(10) 0.3118(10) 0.051(13) Uiso 0.28(3) 1 d PD F 10
C56' C 1.522(5) 0.5928(19) 0.3074(15) 0.14(3) Uiso 0.28(3) 1 d PD F 10
O14 O 1.3704(9) 0.4949(3) 0.4232(3) 0.154(4) Uani 1 1 d . . .
O15 O 0.3455(15) 0.4349(9) -0.0259(9) 0.438(19) Uani 1 1 d . . .

loop_
_atom_site_aniso_label
_atom_site_aniso_U_11
_atom_site_aniso_U_22
_atom_site_aniso_U_33
_atom_site_aniso_U_23
_atom_site_aniso_U_13
_atom_site_aniso_U_12
S1 0.473(11) 0.078(3) 0.183(5) -0.033(3) 0.183(7) -0.034(5)
S2 0.361(16) 0.401(16) 0.65(3) 0.37(2) 0.027(17) -0.129(14)
S3 0.168(5) 0.159(4) 0.195(6) -0.039(4) -0.022(4) -0.037(4)
S4 0.389(13) 0.165(6) 0.176(7) -0.025(5) 0.026(8) 0.085(7)
S5 0.120(6) 0.78(3) 0.94(3) -0.65(3) -0.005(14) -0.067(13)
O1 0.60(3) 0.053(6) 0.172(11) -0.009(7) 0.254(15) -0.032(10)
O2 0.182(10) 0.075(6) 0.116(8) 0.024(5) 0.103(7) 0.002(6)
O3 0.259(12) 0.062(5) 0.086(7) 0.006(5) -0.067(7) -0.060(6)
O4 0.157(8) 0.057(5) 0.054(5) -0.004(4) -0.023(5) -0.017(5)
O5 0.060(5) 0.123(7) 0.133(8) -0.046(6) -0.005(5) 0.040(5)
O6 0.063(5) 0.122(7) 0.074(6) -0.037(6) 0.012(5) 0.004(4)
O7 0.077(6) 0.165(8) 0.071(6) -0.004(6) -0.028(5) 0.051(5)
O8 0.067(6) 0.151(8) 0.117(8) 0.042(6) -0.003(5) 0.048(6)
C1 0.025(5) 0.046(5) 0.033(6) -0.008(5) -0.006(4) 0.001(4)
C2 0.028(5) 0.033(5) 0.038(6) -0.005(4) 0.011(4) 0.005(4)
C3 0.042(6) 0.056(6) 0.044(6) 0.015(5) 0.002(5) -0.010(5)
C4 0.030(5) 0.052(6) 0.032(6) -0.004(5) -0.009(5) 0.001(4)
C5 0.033(5) 0.043(5) 0.038(6) -0.012(5) 0.008(5) -0.007(4)
C6 0.032(5) 0.037(5) 0.027(5) -0.003(4) 0.005(4) -0.005(4)
C7 0.026(5) 0.040(5) 0.044(6) -0.005(5) 0.001(5) -0.003(4)
C8 0.154(11) 0.047(7) 0.046(7) -0.009(6) 0.055(8) 0.002(7)
C9 0.171(13) 0.040(6) 0.094(10) 0.001(7) 0.065(10) -0.006(7)
C10 0.062(7) 0.042(6) 0.061(8) -0.011(6) 0.038(6) -0.007(5)
C11 0.048(6) 0.047(6) 0.053(7) -0.014(6) 0.027(5) -0.009(5)
C12 0.046(6) 0.036(5) 0.050(7) -0.015(5) 0.004(5) -0.003(4)
C13 0.194(15) 0.042(8) 0.109(12) -0.004(8) 0.085(11) -0.017(9)
C14 0.033(5) 0.088(7) 0.066(7) 0.021(6) -0.007(5) -0.010(5)
C15 0.027(5) 0.068(6) 0.036(6) 0.004(5) -0.007(4) -0.007(4)
C16 0.029(5) 0.043(5) 0.031(6) -0.006(5) 0.002(4) -0.011(4)
C17 0.036(5) 0.052(6) 0.033(6) -0.009(5) 0.009(5) -0.006(5)
C18 0.034(6) 0.066(7) 0.062(8) -0.009(6) 0.009(6) 0.013(5)
C19 0.027(5) 0.056(6) 0.054(7) -0.010(6) -0.009(5) 0.004(5)
C20 0.058(7) 0.062(6) 0.037(6) -0.019(5) -0.017(5) 0.010(5)
C21 0.044(6) 0.062(6) 0.049(7) -0.010(6) 0.002(5) 0.015(5)
C22 0.053(8) 0.108(10) 0.092(11) -0.019(10) -0.011(8) 0.038(7)
C23 0.034(5) 0.062(6) 0.042(6) -0.008(5) 0.002(5) -0.004(5)
C24 0.035(5) 0.047(6) 0.040(6) 0.013(5) 0.000(5) -0.009(5)
C25 0.046(6) 0.057(6) 0.021(5) 0.004(5) 0.005(5) -0.008(5)
C26 0.034(5) 0.031(5) 0.043(6) 0.013(5) -0.010(5) 0.000(4)
C27 0.031(5) 0.038(5) 0.035(5) 0.013(5) -0.013(5) 0.007(4)
C28 0.034(6) 0.040(5) 0.043(6) 0.000(5) -0.010(5) -0.005(4)
C29 0.031(5) 0.035(5) 0.039(6) 0.002(5) -0.003(5) -0.004(4)
C30 0.043(6) 0.044(6) 0.028(6) 0.000(5) -0.008(4) -0.006(4)
C31 0.038(5) 0.042(5) 0.044(6) 0.006(5) -0.005(5) -0.011(4)
C32 0.053(6) 0.037(5) 0.043(6) -0.001(5) -0.011(5) -0.003(5)
C33 0.060(7) 0.037(6) 0.044(6) 0.001(5) -0.015(5) -0.010(5)
C34 0.079(8) 0.046(6) 0.064(8) 0.016(6) -0.016(6) -0.018(6)
C35 0.087(8) 0.050(6) 0.040(6) 0.002(5) -0.028(6) 0.000(6)
C36 0.119(10) 0.031(6) 0.070(9) -0.009(7) -0.008(8) -0.013(6)
C37 0.025(5) 0.056(6) 0.071(7) 0.012(5) -0.009(5) -0.010(4)
C38 0.033(5) 0.046(5) 0.046(7) 0.009(5) -0.018(5) -0.004(5)
C39 0.045(6) 0.051(6) 0.048(7) 0.005(5) -0.008(5) -0.001(5)
C40 0.043(7) 0.061(7) 0.087(9) -0.017(7) -0.021(7) -0.003(5)
C41 0.027(6) 0.065(7) 0.081(9) -0.017(7) -0.021(6) 0.001(5)
C42 0.042(6) 0.092(8) 0.044(7) -0.012(6) -0.002(5) 0.003(6)
C43 0.038(6) 0.070(7) 0.036(6) 0.007(5) -0.007(5) -0.002(5)
C44 0.026(7) 0.100(10) 0.124(13) -0.038(11) -0.010(8) -0.002(7)
C45 0.039(6) 0.057(6) 0.039(6) -0.001(5) -0.001(5) 0.006(5)
C46 0.041(6) 0.081(7) 0.051(7) -0.012(6) 0.006(5) -0.006(5)
O9 0.133(8) 0.089(6) 0.177(10) -0.031(6) 0.087(7) -0.027(6)
C47 0.59(10) 0.009(14) 0.15(4) -0.006(19) 0.03(4) -0.04(3)
C48 0.25(5) 0.12(2) 0.13(3) -0.02(2) 0.13(3) -0.02(2)
O10 0.54(3) 0.202(15) 0.33(2) 0.167(17) 0.33(3) 0.26(2)
C49 0.48(6) 0.16(3) 0.19(3) 0.14(2) 0.22(3) 0.27(3)
O11 0.36(2) 0.215(13) 0.232(15) -0.070(13) -0.101(15) -0.083(14)
C51 0.074(15) 0.14(3) 0.16(2) -0.068(19) 0.048(15) -0.048(14)
O12 0.161(12) 0.46(3) 0.119(11) -0.136(15) 0.014(9) -0.109(15)
C53 0.170(18) 0.169(16) 0.187(19) 0.013(14) 0.061(15) -0.052(14)
C54 0.197(16) 0.038(7) 0.199(16) 0.002(9) -0.103(13) -0.001(8)
O13 0.48(6) 0.34(3) 2.0(2) 0.26(7) -0.73(9) -0.09(4)
C55 0.15(2) 0.019(8) 0.18(2) -0.005(10) 0.120(16) 0.028(10)
C56 0.097(17) 0.130(17) 0.25(3) -0.026(18) 0.020(17) 0.067(13)
O14 0.256(12) 0.107(7) 0.099(7) -0.038(6) -0.059(8) 0.010(7)
O15 0.29(2) 0.49(3) 0.53(4) 0.36(3) 0.18(2) 0.29(2)

loop_
_geom_bond_atom_site_label_1
_geom_bond_atom_site_label_2
_geom_bond_distance
_geom_bond_site_symmetry_2
_geom_bond_publ_flag
S1 O9 1.404(8) . ?
S1 C48 1.735(8) . ?
S1 C47 1.738(8) . ?
S1 C47' 1.741(8) . ?
S1 C48' 1.744(8) . ?
S2 O10 1.48(3) . ?
S2 C50 1.653(6) . ?
S2 C49 1.749(8) . ?
S2 C50' 1.753(8) . ?
S2 C49' 1.760(8) . ?
S3 C51 1.730(8) . ?
S3 C52' 1.731(8) . ?
S3 C52 1.739(8) . ?
S3 C51' 1.743(8) . ?
S3 O11 1.744(14) . ?
S4 O12 1.218(14) . ?
S4 C53 1.726(8) . ?
S4 C54 1.751(7) . ?
S5 O13 1.604(6) . ?
S5 C55 1.733(8) . ?
S5 C56 1.737(8) . ?
S5 C56' 1.756(8) . ?
S5 C55' 1.763(8) . ?
O1 C13 1.224(12) . ?
O2 C13 1.247(13) . ?
O3 C36 1.202(11) . ?
O4 C36 1.274(12) . ?
O5 C44 1.219(14) . ?
O6 C44 1.288(15) . ?
O7 C22 1.210(13) . ?
O8 C22 1.279(12) . ?
C1 C2 1.387(10) . ?
C1 C6 1.420(10) . ?
C1 C23 1.506(10) . ?
C2 C3 1.412(11) . ?
C2 C7 1.493(11) . ?
C3 C4 1.390(11) . ?
C3 C14 1.489(11) . ?
C4 C5 1.407(11) . ?
C4 C24 1.539(11) . ?
C5 C6 1.417(10) . ?
C5 C15 1.511(10) . ?
C6 C16 1.479(11) . ?
C7 C12 1.362(11) . ?
C7 C8 1.370(11) . ?
C8 C9 1.373(13) . ?
C9 C10 1.377(13) . ?
C10 C11 1.334(11) . ?
C10 C13 1.431(14) . ?
C11 C12 1.370(11) . ?
C16 C21 1.389(11) . ?
C16 C17 1.392(10) . ?
C17 C18 1.394(11) . ?
C18 C19 1.373(11) . ?
C19 C20 1.379(11) . ?
C19 C22 1.505(14) . ?
C20 C21 1.387(11) . ?
C24 C25 1.386(11) . ?
C24 C29 1.390(11) . ?
C25 C26 1.388(11) . ?
C25 C46 1.504(11) . ?
C26 C27 1.429(11) . ?
C26 C30 1.495(11) . ?
C27 C28 1.399(10) . ?
C27 C37 1.528(10) . ?
C28 C29 1.390(10) . ?
C28 C38 1.499(11) . ?
C29 C45 1.515(10) . ?
C30 C31 1.365(11) . ?
C30 C35 1.384(11) . ?
C31 C32 1.353(11) . ?
C32 C33 1.381(11) . ?
C33 C34 1.400(12) . ?
C33 C36 1.475(13) . ?
C34 C35 1.374(12) . ?
C38 C43 1.371(11) . ?
C38 C39 1.395(11) . ?
C39 C40 1.399(12) . ?
C40 C41 1.372(13) . ?
C41 C42 1.391(12) . ?
C41 C44 1.484(15) . ?
C42 C43 1.388(11) . ?
